data_4023176
loop_
_publ_author_name
'Ram Shanker Singh'
'Shinya Adachi'
'Fumi Tanaka'
'Toyonao Yamauchi'
'Chieko Inui'
'Toshiro Harada'

_publ_section_title
;
 Oxazaborolidinone-Catalyzed Enantioselective Diels-Alder Reaction
 of Acyclic \a,\b-Unsaturated Ketones
;
_journal_name_full 'Journal of Organic Chemistry'
_journal_page_first 212
_journal_page_last 218
_journal_paper_doi 10.1021/jo702043g
_journal_volume 73
_journal_year 2008
_chemical_absolute_configuration 'CHOOSE rm ad rmad syn or unk'
_chemical_formula_moiety 'C15 H15 Cl O '
_chemical_formula_sum 'C15 H15 Cl O'
_chemical_formula_weight 246.74
_space_group_IT_number 19
_symmetry_cell_setting orthorhombic
_symmetry_Int_Tables_number 19
_symmetry_space_group_name_Hall 'P 2ac 2ab'
_symmetry_space_group_name_H-M 'P 21 21 21'
_audit_creation_date 2007-09-14
_audit_creation_method 'by CrystalStructure 3.8'
_cell_angle_alpha 90.0000
_cell_angle_beta 90.0000
_cell_angle_gamma 90.0000
_cell_formula_units_Z 4
_cell_length_a 8.0660(9)
_cell_length_b 28.263(2)
_cell_length_c 5.5141(7)
_cell_measurement_reflns_used 25
_cell_measurement_temperature 198.1
_cell_measurement_theta_max 28.9
_cell_measurement_theta_min 26.7
_cell_volume 1257.0(2)
_computing_cell_refinement WinAFC
_computing_data_collection WinAFC
_computing_data_reduction CrystalStructure
_computing_publication_material 'CrystalStructure 3.8'
_computing_structure_refinement SHELXL
_computing_structure_solution SIR2002
_diffrn_measured_fraction_theta_full 1.000
_diffrn_measured_fraction_theta_max 1.000
_diffrn_measurement_device_type 'Rigaku AFC7R'
_diffrn_measurement_method \w-2\q
_diffrn_radiation_type 'Cu K\a'
_diffrn_radiation_wavelength 1.54178
_diffrn_reflns_av_R_equivalents 0.022
_diffrn_reflns_limit_h_max 9
_diffrn_reflns_limit_h_min -6
_diffrn_reflns_limit_k_max 33
_diffrn_reflns_limit_k_min 0
_diffrn_reflns_limit_l_max 6
_diffrn_reflns_limit_l_min -4
_diffrn_reflns_number 2412
_diffrn_reflns_theta_full 66.63
_diffrn_reflns_theta_max 66.63
_diffrn_standards_decay_% 1.48
_diffrn_standards_interval_count 0
_diffrn_standards_number 3
_exptl_absorpt_coefficient_mu 2.515
_exptl_absorpt_correction_type none
_exptl_crystal_colour colorless
_exptl_crystal_density_diffrn 1.304
_exptl_crystal_density_method 'not measured'
_exptl_crystal_description needle
_exptl_crystal_F_000 520.00
_exptl_crystal_size_max 0.20
_exptl_crystal_size_mid 0.10
_exptl_crystal_size_min 0.07
_refine_diff_density_max 0.19
_refine_diff_density_min -0.42
_refine_ls_abs_structure_details 'Flack, H. D. (1983), Acta Cryst. A39, 876-881.  275 Friedel Pairs'
_refine_ls_abs_structure_Flack -0.007(19)
_refine_ls_extinction_method none
_refine_ls_goodness_of_fit_ref 0.523
_refine_ls_hydrogen_treatment refall
_refine_ls_number_parameters 155
_refine_ls_number_reflns 1617
_refine_ls_R_factor_gt 0.0384
_refine_ls_shift/su_max 0.0000
_refine_ls_structure_factor_coef Fsqd
_refine_ls_weighting_details 'w = 1/[\s^2^(Fo^2^)+(0.1587P)^2^+1.0259P] where P=(Fo^2^+2Fc^2^)/3'
_refine_ls_weighting_scheme calc
_refine_ls_wR_factor_ref 0.1024
_reflns_number_gt 1563
_reflns_number_total 1617
_reflns_threshold_expression F^2^>2.0\s(F^2^)
_cod_data_source_file jo702043g-File004.cif
_cod_data_source_block '_22e-202'
_cod_original_formula_sum 'C15 H15 Cl O '
_cod_database_code 4023176

loop_
_symmetry_equiv_pos_site_id
_symmetry_equiv_pos_as_xyz
1 +X,+Y,+Z
2 1/2+X,1/2-Y,-Z
3 -X,1/2+Y,1/2-Z
4 1/2-X,-Y,1/2+Z

loop_
_atom_site_label
_atom_site_type_symbol
_atom_site_fract_x
_atom_site_fract_y
_atom_site_fract_z
_atom_site_U_iso_or_equiv
_atom_site_adp_type
_atom_site_occupancy
_atom_site_symmetry_multiplicity
_atom_site_calc_flag
_atom_site_refinement_flags
_atom_site_disorder_assembly
_atom_site_disorder_group
Cl(1) Cl 0.50126(7) 0.16397(2) 0.81049(16) 0.0550(2) Uani 1.00 1 d . . .
O(1) O 0.7864(2) 0.42173(6) 0.8635(3) 0.0455(4) Uani 1.00 1 d . . .
C(1) C 0.6190(2) 0.39835(7) 0.5256(3) 0.0256(4) Uani 1.00 1 d . . .
C(2) C 0.4890(2) 0.37676(7) 0.7016(3) 0.0255(4) Uani 1.00 1 d . . .
C(3) C 0.3239(2) 0.39982(7) 0.6097(3) 0.0298(4) Uani 1.00 1 d . . .
C(4) C 0.3394(2) 0.45172(7) 0.6790(4) 0.0361(5) Uani 1.00 1 d . . .
C(5) C 0.4515(2) 0.47138(7) 0.5342(4) 0.0335(4) Uani 1.00 1 d . . .
C(6) C 0.5134(2) 0.43311(7) 0.3638(3) 0.0289(4) Uani 1.00 1 d . . .
C(7) C 0.3549(2) 0.40363(8) 0.3357(3) 0.0312(4) Uani 1.00 1 d . . .
C(8) C 0.7641(2) 0.42262(7) 0.6466(4) 0.0293(4) Uani 1.00 1 d . . .
C(9) C 0.8790(2) 0.44946(8) 0.4819(4) 0.0392(5) Uani 1.00 1 d . . .
C(10) C 0.4907(2) 0.32338(7) 0.7187(3) 0.0266(4) Uani 1.00 1 d . . .
C(11) C 0.5861(3) 0.30189(8) 0.8968(4) 0.0366(5) Uani 1.00 1 d . . .
C(12) C 0.5911(3) 0.25317(8) 0.9256(4) 0.0421(5) Uani 1.00 1 d . . .
C(13) C 0.4999(2) 0.22523(8) 0.7711(4) 0.0361(5) Uani 1.00 1 d . . .
C(14) C 0.4054(3) 0.24477(8) 0.5899(5) 0.0436(5) Uani 1.00 1 d . . .
C(15) C 0.4006(3) 0.29381(8) 0.5662(4) 0.0394(5) Uani 1.00 1 d . . .
H(1) H 0.6629 0.3725 0.4197 0.031 Uiso 1.00 1 c R . .
H(2) H 0.5121 0.3896 0.8672 0.031 Uiso 1.00 1 c R . .
H(3) H 0.2190 0.3837 0.6596 0.036 Uiso 1.00 1 c R . .
H(4) H 0.2795 0.4673 0.8038 0.043 Uiso 1.00 1 c R . .
H(5) H 0.4864 0.5035 0.5368 0.040 Uiso 1.00 1 c R . .
H(6) H 0.5666 0.4442 0.2102 0.035 Uiso 1.00 1 c R . .
H(7) H 0.3750 0.3725 0.2583 0.037 Uiso 1.00 1 c R . .
H(8) H 0.2656 0.4208 0.2495 0.037 Uiso 1.00 1 c R . .
H(9) H 0.8403 0.4822 0.4660 0.047 Uiso 1.00 1 c R . .
H(10) H 0.8807 0.4344 0.3218 0.047 Uiso 1.00 1 c R . .
H(11) H 0.9911 0.4493 0.5505 0.047 Uiso 1.00 1 c R . .
H(12) H 0.6500 0.3212 1.0025 0.044 Uiso 1.00 1 c R . .
H(13) H 0.6565 0.2393 1.0500 0.050 Uiso 1.00 1 c R . .
H(14) H 0.3443 0.2251 0.4823 0.052 Uiso 1.00 1 c R . .
H(15) H 0.3339 0.3074 0.4425 0.047 Uiso 1.00 1 c R . .

loop_
_atom_site_aniso_label
_atom_site_aniso_U_11
_atom_site_aniso_U_22
_atom_site_aniso_U_33
_atom_site_aniso_U_12
_atom_site_aniso_U_13
_atom_site_aniso_U_23
Cl(1) 0.0434(3) 0.0250(3) 0.0967(5) 0.0010(2) 0.0045(4) 0.0053(2)
O(1) 0.0434(9) 0.0569(10) 0.0362(8) -0.0109(7) -0.0104(7) 0.0004(7)
C(1) 0.0263(9) 0.0230(8) 0.0275(9) -0.0002(7) 0.0017(8) -0.0030(7)
C(2) 0.0273(9) 0.0259(10) 0.0233(8) 0.0005(7) 0.0026(9) -0.0017(7)
C(3) 0.0239(9) 0.0331(10) 0.0325(10) 0.0001(8) 0.0025(8) 0.0019(9)
C(4) 0.0377(11) 0.0338(10) 0.0369(11) 0.0138(9) -0.0042(10) -0.0058(10)
C(5) 0.0390(11) 0.0256(9) 0.0359(10) 0.0040(8) -0.0097(9) 0.0012(9)
C(6) 0.0322(10) 0.0290(9) 0.0254(9) -0.0044(8) -0.0019(9) 0.0027(8)
C(7) 0.0315(10) 0.0337(10) 0.0285(9) -0.0044(8) -0.0052(9) 0.0032(9)
C(8) 0.0293(9) 0.0233(9) 0.0352(10) 0.0027(8) -0.0009(9) -0.0021(8)
C(9) 0.0320(11) 0.0382(11) 0.0476(13) -0.0104(9) 0.0003(10) -0.0002(10)
C(10) 0.0251(9) 0.0282(9) 0.0265(9) -0.0020(7) 0.0052(9) 0.0005(7)
C(11) 0.0390(11) 0.0321(10) 0.0388(11) -0.0012(9) -0.0078(10) -0.0026(9)
C(12) 0.0418(13) 0.0325(10) 0.0519(13) 0.0059(9) -0.0098(11) 0.0056(10)
C(13) 0.0288(10) 0.0262(10) 0.0534(13) 0.0011(8) 0.0095(11) 0.0020(9)
C(14) 0.0459(14) 0.0338(11) 0.0512(13) -0.0105(10) -0.0080(12) -0.0024(10)
C(15) 0.0436(12) 0.0312(10) 0.0434(12) -0.0068(9) -0.0108(11) 0.0034(10)

loop_
_atom_type_symbol
_atom_type_description
_atom_type_scat_dispersion_real
_atom_type_scat_dispersion_imag
_atom_type_scat_source
C C 0.018 0.009
;
International Tables for Crystallography
(1992, Vol. C, Tables 4.2.6.8 and 6.1.1.4)
;
H H 0.000 0.000
;
International Tables for Crystallography
(1992, Vol. C, Table 6.1.1.4)
;
O O 0.049 0.032
;
International Tables for Crystallography
(1992, Vol. C, Tables 4.2.6.8 and 6.1.1.4)
;
Cl Cl 0.364 0.702
;
International Tables for Crystallography
(1992, Vol. C, Tables 4.2.6.8 and 6.1.1.4)
;

loop_
_geom_angle_atom_site_label_1
_geom_angle_atom_site_label_2
_geom_angle_atom_site_label_3
_geom_angle
_geom_angle_publ_flag
_geom_angle_site_symmetry_1
_geom_angle_site_symmetry_2
_geom_angle_site_symmetry_3
C(2) C(1) C(6) 103.48(15) yes . . .
C(2) C(1) C(8) 115.17(16) yes . . .
C(6) C(1) C(8) 112.66(16) yes . . .
C(1) C(2) C(3) 102.03(15) yes . . .
C(1) C(2) C(10) 115.14(15) yes . . .
C(3) C(2) C(10) 116.31(15) yes . . .
C(2) C(3) C(4) 104.49(16) yes . . .
C(2) C(3) C(7) 102.08(15) yes . . .
C(4) C(3) C(7) 99.57(16) yes . . .
C(3) C(4) C(5) 107.97(18) yes . . .
C(4) C(5) C(6) 107.34(17) yes . . .
C(1) C(6) C(5) 105.76(15) yes . . .
C(1) C(6) C(7) 99.75(15) yes . . .
C(5) C(6) C(7) 100.11(16) yes . . .
C(3) C(7) C(6) 94.25(15) yes . . .
O(1) C(8) C(1) 122.83(19) yes . . .
O(1) C(8) C(9) 121.05(19) yes . . .
C(1) C(8) C(9) 116.10(18) yes . . .
C(2) C(10) C(11) 119.09(17) yes . . .
C(2) C(10) C(15) 123.85(18) yes . . .
C(11) C(10) C(15) 117.06(19) yes . . .
C(10) C(11) C(12) 122.1(2) yes . . .
C(11) C(12) C(13) 118.9(2) yes . . .
Cl(1) C(13) C(12) 119.28(18) yes . . .
Cl(1) C(13) C(14) 119.57(17) yes . . .
C(12) C(13) C(14) 121.1(2) yes . . .
C(13) C(14) C(15) 119.0(2) yes . . .
C(10) C(15) C(14) 121.8(2) yes . . .
C(2) C(1) H(1) 108.41(16) no . . .
C(6) C(1) H(1) 108.43(16) no . . .
C(8) C(1) H(1) 108.42(17) no . . .
C(1) C(2) H(2) 107.61(16) no . . .
C(3) C(2) H(2) 107.61(16) no . . .
C(10) C(2) H(2) 107.62(16) no . . .
C(2) C(3) H(3) 116.12(17) no . . .
C(4) C(3) H(3) 116.14(18) no . . .
C(7) C(3) H(3) 116.13(18) no . . .
C(3) C(4) H(4) 126.0(2) no . . .
C(5) C(4) H(4) 126.0(2) no . . .
C(4) C(5) H(5) 126.3(2) no . . .
C(6) C(5) H(5) 126.3(2) no . . .
C(1) C(6) H(6) 116.26(18) no . . .
C(5) C(6) H(6) 116.25(17) no . . .
C(7) C(6) H(6) 116.26(18) no . . .
C(3) C(7) H(7) 112.88(19) no . . .
C(3) C(7) H(8) 112.88(18) no . . .
C(6) C(7) H(7) 112.87(18) no . . .
C(6) C(7) H(8) 112.87(19) no . . .
H(7) C(7) H(8) 110.3(2) no . . .
C(8) C(9) H(9) 109.5 no . . .
C(8) C(9) H(10) 109.5 no . . .
C(8) C(9) H(11) 109.5(2) no . . .
H(9) C(9) H(10) 109.5 no . . .
H(9) C(9) H(11) 109.5 no . . .
H(10) C(9) H(11) 109.5 no . . .
C(10) C(11) H(12) 118.9(2) no . . .
C(12) C(11) H(12) 118.9(2) no . . .
C(11) C(12) H(13) 120.5(2) no . . .
C(13) C(12) H(13) 120.5(2) no . . .
C(13) C(14) H(14) 120.5(2) no . . .
C(15) C(14) H(14) 120.5(2) no . . .
C(10) C(15) H(15) 119.1(2) no . . .
C(14) C(15) H(15) 119.1(2) no . . .

loop_
_geom_bond_atom_site_label_1
_geom_bond_atom_site_label_2
_geom_bond_distance
_geom_bond_publ_flag
_geom_bond_site_symmetry_1
_geom_bond_site_symmetry_2
Cl(1) C(13) 1.745(2) yes . .
O(1) C(8) 1.210(2) yes . .
C(1) C(2) 1.554(2) yes . .
C(1) C(6) 1.577(2) yes . .
C(1) C(8) 1.511(2) yes . .
C(2) C(3) 1.567(2) yes . .
C(2) C(10) 1.512(2) yes . .
C(3) C(4) 1.521(2) yes . .
C(3) C(7) 1.535(2) yes . .
C(4) C(5) 1.328(3) yes . .
C(5) C(6) 1.517(2) yes . .
C(6) C(7) 1.534(2) yes . .
C(8) C(9) 1.503(3) yes . .
C(10) C(11) 1.388(3) yes . .
C(10) C(15) 1.391(3) yes . .
C(11) C(12) 1.387(3) yes . .
C(12) C(13) 1.375(3) yes . .
C(13) C(14) 1.372(3) yes . .
C(14) C(15) 1.393(3) yes . .
C(1) H(1) 1.0001(19) no . .
C(2) H(2) 1.0001(18) no . .
C(3) H(3) 1.000(2) no . .
C(4) H(4) 0.950(2) no . .
C(5) H(5) 0.9499(19) no . .
C(6) H(6) 1.000(2) no . .
C(7) H(7) 0.990(2) no . .
C(7) H(8) 0.990(2) no . .
C(9) H(9) 0.980 no . .
C(9) H(10) 0.980 no . .
C(9) H(11) 0.980(2) no . .
C(11) H(12) 0.950(2) no . .
C(12) H(13) 0.950(2) no . .
C(14) H(14) 0.950(2) no . .
C(15) H(15) 0.950(2) no . .

loop_
_geom_contact_atom_site_label_1
_geom_contact_atom_site_label_2
_geom_contact_distance
_geom_contact_publ_flag
_geom_contact_site_symmetry_1
_geom_contact_site_symmetry_2
Cl(1) O(1) 3.4786(18) ? . 2_457
Cl(1) C(7) 3.526(2) ? . 2_556
O(1) Cl(1) 3.4786(18) ? . 2_557
O(1) C(6) 3.545(2) ? . 1_556
O(1) C(9) 3.577(2) ? . 1_556
C(6) O(1) 3.545(2) ? . 1_554
C(7) Cl(1) 3.526(2) ? . 2_456
C(9) O(1) 3.577(2) ? . 1_554
Cl(1) H(1) 3.1818(6) ? . 2_456
Cl(1) H(3) 3.4084(7) ? . 2_556
Cl(1) H(7) 3.2089(5) ? . 2_556
Cl(1) H(8) 3.2241(5) ? . 2_556
Cl(1) H(10) 3.035 ? . 2_456
Cl(1) H(12) 3.0440(6) ? . 2_457
Cl(1) H(15) 3.1303(6) ? . 2_556
O(1) H(1) 3.5125(17) ? . 1_556
O(1) H(5) 2.9561(16) ? . 4_665
O(1) H(6) 2.6835(17) ? . 1_556
O(1) H(9) 2.956 ? . 4_665
O(1) H(10) 2.663 ? . 1_556
C(2) H(6) 3.4483(19) ? . 1_556
C(2) H(7) 3.2069(18) ? . 1_556
C(3) H(11) 3.044(2) ? . 1_455
C(4) H(4) 3.230(2) ? . 4_564
C(4) H(5) 3.522(2) ? . 4_565
C(4) H(6) 3.462(2) ? . 1_556
C(4) H(8) 3.319(2) ? . 1_556
C(4) H(9) 3.559 ? . 4_665
C(4) H(11) 2.898(2) ? . 1_455
C(5) H(4) 2.843(2) ? . 4_564
C(5) H(9) 3.196 ? . 4_665
C(5) H(10) 3.382 ? . 4_665
C(5) H(11) 3.515(2) ? . 4_664
C(6) H(2) 3.0020(19) ? . 1_554
C(6) H(9) 3.455 ? . 4_664
C(7) H(2) 2.905(2) ? . 1_554
C(7) H(4) 3.494(2) ? . 1_554
C(7) H(11) 3.417(2) ? . 1_455
C(8) H(6) 3.545(2) ? . 1_556
C(8) H(9) 3.324 ? . 4_665
C(9) H(3) 3.455(2) ? . 1_655
C(9) H(5) 2.995(2) ? . 4_664
C(9) H(5) 3.508(2) ? . 4_665
C(9) H(6) 3.288(2) ? . 4_665
C(9) H(8) 3.467(2) ? . 1_655
C(10) H(7) 3.4139(19) ? . 1_556
C(10) H(13) 3.4690(19) ? . 2_457
C(10) H(14) 3.3531(19) ? . 2_556
C(11) H(1) 3.561(2) ? . 1_556
C(11) H(7) 3.295(2) ? . 1_556
C(11) H(14) 3.048(2) ? . 2_556
C(12) H(13) 3.515(2) ? . 2_457
C(12) H(14) 3.099(2) ? . 2_556
C(12) H(15) 3.300(2) ? . 2_556
C(13) H(12) 3.353(2) ? . 2_457
C(13) H(13) 3.106(2) ? . 2_457
C(13) H(14) 3.411(2) ? . 2_556
C(13) H(15) 3.082(2) ? . 2_556
C(14) H(12) 3.573(2) ? . 2_457
C(14) H(13) 2.859(2) ? . 2_457
C(15) H(13) 3.038(2) ? . 2_457
H(1) Cl(1) 3.1818(6) ? . 2_556
H(1) O(1) 3.5125(17) ? . 1_554
H(1) C(11) 3.561(2) ? . 1_554
H(1) H(2) 3.316 ? . 1_554
H(1) H(12) 2.722 ? . 1_554
H(1) H(14) 3.170 ? . 2_556
H(2) C(6) 3.0020(19) ? . 1_556
H(2) C(7) 2.905(2) ? . 1_556
H(2) H(1) 3.316 ? . 1_556
H(2) H(6) 2.481 ? . 1_556
H(2) H(7) 2.471 ? . 1_556
H(2) H(8) 3.029 ? . 1_556
H(3) Cl(1) 3.4084(7) ? . 2_456
H(3) C(9) 3.455(2) ? . 1_455
H(3) H(7) 3.547 ? . 1_556
H(3) H(8) 3.438 ? . 1_556
H(3) H(11) 2.680 ? . 1_455
H(4) C(4) 3.230(2) ? . 4_565
H(4) C(5) 2.843(2) ? . 4_565
H(4) C(7) 3.494(2) ? . 1_556
H(4) H(4) 3.352 ? . 4_564
H(4) H(4) 3.352 ? . 4_565
H(4) H(5) 2.633 ? . 4_565
H(4) H(6) 3.288 ? . 1_556
H(4) H(8) 2.789 ? . 1_556
H(4) H(8) 3.197 ? . 4_565
H(4) H(9) 3.499 ? . 4_665
H(4) H(11) 2.761 ? . 1_455
H(4) H(11) 3.290 ? . 4_665
H(5) O(1) 2.9561(16) ? . 4_664
H(5) C(4) 3.522(2) ? . 4_564
H(5) C(9) 3.508(2) ? . 4_664
H(5) C(9) 2.995(2) ? . 4_665
H(5) H(4) 2.633 ? . 4_564
H(5) H(8) 3.176 ? . 4_565
H(5) H(9) 3.467 ? . 4_664
H(5) H(9) 2.778 ? . 4_665
H(5) H(10) 2.589 ? . 4_665
H(5) H(11) 3.001 ? . 4_664
H(5) H(11) 3.137 ? . 4_665
H(6) O(1) 2.6835(17) ? . 1_554
H(6) C(2) 3.4483(19) ? . 1_554
H(6) C(4) 3.462(2) ? . 1_554
H(6) C(8) 3.545(2) ? . 1_554
H(6) C(9) 3.288(2) ? . 4_664
H(6) H(2) 2.481 ? . 1_554
H(6) H(4) 3.288 ? . 1_554
H(6) H(9) 2.590 ? . 4_664
H(6) H(11) 3.170 ? . 4_664
H(7) Cl(1) 3.2089(5) ? . 2_456
H(7) C(2) 3.2069(18) ? . 1_554
H(7) C(10) 3.4139(19) ? . 1_554
H(7) C(11) 3.295(2) ? . 1_554
H(7) H(2) 2.471 ? . 1_554
H(7) H(3) 3.547 ? . 1_554
H(7) H(12) 3.003 ? . 1_554
H(8) Cl(1) 3.2241(5) ? . 2_456
H(8) C(4) 3.319(2) ? . 1_554
H(8) C(9) 3.467(2) ? . 1_455
H(8) H(2) 3.029 ? . 1_554
H(8) H(3) 3.438 ? . 1_554
H(8) H(4) 2.789 ? . 1_554
H(8) H(4) 3.197 ? . 4_564
H(8) H(5) 3.176 ? . 4_564
H(8) H(10) 3.154 ? . 1_455
H(8) H(11) 2.882 ? . 1_455
H(9) O(1) 2.956 ? . 4_664
H(9) C(4) 3.559 ? . 4_664
H(9) C(5) 3.196 ? . 4_664
H(9) C(6) 3.455 ? . 4_665
H(9) C(8) 3.324 ? . 4_664
H(9) H(4) 3.499 ? . 4_664
H(9) H(5) 2.778 ? . 4_664
H(9) H(5) 3.467 ? . 4_665
H(9) H(6) 2.590 ? . 4_665
H(9) H(9) 3.277 ? . 4_664
H(9) H(9) 3.277 ? . 4_665
H(9) H(10) 3.547 ? . 4_665
H(10) Cl(1) 3.035 ? . 2_556
H(10) O(1) 2.663 ? . 1_554
H(10) C(5) 3.382 ? . 4_664
H(10) H(5) 2.589 ? . 4_664
H(10) H(8) 3.154 ? . 1_655
H(10) H(9) 3.547 ? . 4_664
H(11) C(3) 3.044(2) ? . 1_655
H(11) C(4) 2.898(2) ? . 1_655
H(11) C(5) 3.515(2) ? . 4_665
H(11) C(7) 3.417(2) ? . 1_655
H(11) H(3) 2.680 ? . 1_655
H(11) H(4) 2.761 ? . 1_655
H(11) H(4) 3.290 ? . 4_664
H(11) H(5) 3.137 ? . 4_664
H(11) H(5) 3.001 ? . 4_665
H(11) H(6) 3.170 ? . 4_665
H(11) H(8) 2.882 ? . 1_655
H(12) Cl(1) 3.0440(6) ? . 2_557
H(12) C(13) 3.353(2) ? . 2_557
H(12) C(14) 3.573(2) ? . 2_557
H(12) H(1) 2.722 ? . 1_556
H(12) H(7) 3.003 ? . 1_556
H(12) H(14) 3.364 ? . 2_556
H(12) H(14) 3.499 ? . 2_557
H(12) H(15) 3.541 ? . 1_556
H(13) C(10) 3.4690(19) ? . 2_557
H(13) C(12) 3.515(2) ? . 2_557
H(13) C(13) 3.106(2) ? . 2_557
H(13) C(14) 2.859(2) ? . 2_557
H(13) C(15) 3.038(2) ? . 2_557
H(13) H(14) 3.490 ? . 1_556
H(13) H(14) 3.452 ? . 2_556
H(13) H(14) 3.155 ? . 2_557
H(13) H(15) 3.342 ? . 2_556
H(13) H(15) 3.410 ? . 2_557
H(14) C(10) 3.3531(19) ? . 2_456
H(14) C(11) 3.048(2) ? . 2_456
H(14) C(12) 3.099(2) ? . 2_456
H(14) C(13) 3.411(2) ? . 2_456
H(14) H(1) 3.170 ? . 2_456
H(14) H(12) 3.364 ? . 2_456
H(14) H(12) 3.499 ? . 2_457
H(14) H(13) 3.490 ? . 1_554
H(14) H(13) 3.452 ? . 2_456
H(14) H(13) 3.155 ? . 2_457
H(15) Cl(1) 3.1303(6) ? . 2_456
H(15) C(12) 3.300(2) ? . 2_456
H(15) C(13) 3.082(2) ? . 2_456
H(15) H(12) 3.541 ? . 1_554
H(15) H(13) 3.342 ? . 2_456
H(15) H(13) 3.410 ? . 2_457

loop_
_geom_torsion_atom_site_label_1
_geom_torsion_atom_site_label_2
_geom_torsion_atom_site_label_3
_geom_torsion_atom_site_label_4
_geom_torsion
_geom_torsion_publ_flag
_geom_torsion_site_symmetry_1
_geom_torsion_site_symmetry_2
_geom_torsion_site_symmetry_3
_geom_torsion_site_symmetry_4
C(2) C(1) C(6) C(5) 65.23(18) ? . . . .
C(2) C(1) C(6) C(7) -38.27(18) ? . . . .
C(6) C(1) C(2) C(3) 2.84(18) ? . . . .
C(6) C(1) C(2) C(10) 129.75(16) ? . . . .
C(2) C(1) C(8) O(1) 6.5(2) ? . . . .
C(2) C(1) C(8) C(9) -171.94(17) ? . . . .
C(8) C(1) C(2) C(3) 126.23(17) ? . . . .
C(8) C(1) C(2) C(10) -106.86(19) ? . . . .
C(6) C(1) C(8) O(1) 124.9(2) ? . . . .
C(6) C(1) C(8) C(9) -53.6(2) ? . . . .
C(8) C(1) C(6) C(5) -59.8(2) ? . . . .
C(8) C(1) C(6) C(7) -163.30(16) ? . . . .
C(1) C(2) C(3) C(4) -69.63(18) ? . . . .
C(1) C(2) C(3) C(7) 33.72(18) ? . . . .
C(1) C(2) C(10) C(11) 92.4(2) ? . . . .
C(1) C(2) C(10) C(15) -88.1(2) ? . . . .
C(3) C(2) C(10) C(11) -148.33(19) ? . . . .
C(3) C(2) C(10) C(15) 31.2(2) ? . . . .
C(10) C(2) C(3) C(4) 164.21(16) ? . . . .
C(10) C(2) C(3) C(7) -92.44(19) ? . . . .
C(2) C(3) C(4) C(5) 71.8(2) ? . . . .
C(2) C(3) C(7) C(6) -57.03(17) ? . . . .
C(4) C(3) C(7) C(6) 50.16(17) ? . . . .
C(7) C(3) C(4) C(5) -33.4(2) ? . . . .
C(3) C(4) C(5) C(6) 0.2(2) ? . . . .
C(4) C(5) C(6) C(1) -70.0(2) ? . . . .
C(4) C(5) C(6) C(7) 33.2(2) ? . . . .
C(1) C(6) C(7) C(3) 57.70(16) ? . . . .
C(5) C(6) C(7) C(3) -50.39(17) ? . . . .
C(2) C(10) C(11) C(12) 178.8(2) ? . . . .
C(2) C(10) C(15) C(14) -179.6(2) ? . . . .
C(11) C(10) C(15) C(14) -0.1(2) ? . . . .
C(15) C(10) C(11) C(12) -0.7(3) ? . . . .
C(10) C(11) C(12) C(13) 0.7(3) ? . . . .
C(11) C(12) C(13) Cl(1) -178.42(18) ? . . . .
C(11) C(12) C(13) C(14) 0.3(3) ? . . . .
Cl(1) C(13) C(14) C(15) 177.62(19) ? . . . .
C(12) C(13) C(14) C(15) -1.1(3) ? . . . .
C(13) C(14) C(15) C(10) 1.0(3) ? . . . .

loop_
_cod_related_entry_id
_cod_related_entry_database
_cod_related_entry_code
1 ChemSpider 30658632
